data_7118803
loop_
_publ_author_name
'Sezukuri, Kyohei'
'Suzuki, Mitsuharu'
'Hayashi, Hironobu'
'Kuzuhara, Daiki'
'Aratani, Naoki'
'Yamada, Hiroko'

_publ_section_title
;
 A laterally \p-expanded fluorone dye as an efficient near infrared
 fluorophore.
;
_journal_issue 27
_journal_name_full 'Chemical communications (Cambridge, England)'
_journal_page_first 4872
_journal_page_last 4875
_journal_paper_doi 10.1039/c6cc00237d
_journal_volume 52
_journal_year 2016
_chemical_formula_moiety 'C19 H13 O3, Br'
_chemical_formula_sum 'C19 H13 Br O3'
_chemical_formula_weight 369.20
_chemical_name_systematic '6-methoxy-9-phenyl-3H-xanthen-3-one, HBr complex'
_space_group_IT_number 52
_symmetry_cell_setting orthorhombic
_symmetry_Int_Tables_number 52
_symmetry_space_group_name_Hall '-P 2a 2bc'
_symmetry_space_group_name_H-M 'P n n a'
_atom_sites_solution_hydrogens geom
_atom_sites_solution_primary direct
_atom_sites_solution_secondary difmap
_audit_creation_method SHELXL-97
_audit_update_record
;
2016-01-06 deposited with the CCDC.
2016-02-25 downloaded from the CCDC.
;
_cell_angle_alpha 90.00
_cell_angle_beta 90.00
_cell_angle_gamma 90.00
_cell_formula_units_Z 4
_cell_length_a 6.4553(14)
_cell_length_b 15.350(3)
_cell_length_c 15.588(3)
_cell_measurement_reflns_used 2106
_cell_measurement_temperature 90
_cell_measurement_theta_max 30.42
_cell_measurement_theta_min 2.61
_cell_volume 1544.6(5)
_computing_cell_refinement 'APEX2 (Bruker AXS, 2006)'
_computing_data_collection 'APEX2 (Bruker AXS, 2006)'
_computing_data_reduction 'SAINT (Bruker AXS, 2004)'
_computing_molecular_graphics 'XSHEL (Bruker AXS,2002)'
_computing_publication_material 'XCIF (Bruker AXS, 2001)'
_computing_structure_refinement 'SHELXL-97 (Sheldrick, 1997)'
_computing_structure_solution 'SHELXS-97 (Sheldrick, 1997)'
_diffrn_ambient_temperature 90
_diffrn_detector_area_resol_mean 8.333
_diffrn_measured_fraction_theta_full 0.995
_diffrn_measured_fraction_theta_max 0.995
_diffrn_measurement_device_type 'Bruker APEXII CCD area detector'
_diffrn_measurement_method 'phi and omega scans'
_diffrn_radiation_monochromator graphite
_diffrn_radiation_source 'fine-focus sealed tube'
_diffrn_radiation_type MoK\a
_diffrn_radiation_wavelength 0.71073
_diffrn_reflns_av_R_equivalents 0.0371
_diffrn_reflns_av_sigmaI/netI 0.0275
_diffrn_reflns_limit_h_max 8
_diffrn_reflns_limit_h_min -8
_diffrn_reflns_limit_k_max 14
_diffrn_reflns_limit_k_min -19
_diffrn_reflns_limit_l_max 18
_diffrn_reflns_limit_l_min -19
_diffrn_reflns_number 8721
_diffrn_reflns_theta_full 27.00
_diffrn_reflns_theta_max 27.00
_diffrn_reflns_theta_min 1.86
_exptl_absorpt_coefficient_mu 2.674
_exptl_absorpt_correction_T_max 0.8779
_exptl_absorpt_correction_T_min 0.5010
_exptl_absorpt_correction_type empirical
_exptl_absorpt_process_details
;
SADABS Sheldrick 1996
;
_exptl_crystal_colour orange
_exptl_crystal_density_diffrn 1.588
_exptl_crystal_density_method 'not measured'
_exptl_crystal_description prism
_exptl_crystal_F_000 744
_exptl_crystal_size_max 0.30
_exptl_crystal_size_mid 0.05
_exptl_crystal_size_min 0.05
_refine_diff_density_max 0.615
_refine_diff_density_min -0.366
_refine_diff_density_rms 0.072
_refine_ls_extinction_method none
_refine_ls_goodness_of_fit_ref 1.050
_refine_ls_hydrogen_treatment constr
_refine_ls_matrix_type full
_refine_ls_number_parameters 108
_refine_ls_number_reflns 1684
_refine_ls_number_restraints 0
_refine_ls_restrained_S_all 1.050
_refine_ls_R_factor_all 0.0450
_refine_ls_R_factor_gt 0.0279
_refine_ls_shift/su_max 0.000
_refine_ls_shift/su_mean 0.000
_refine_ls_structure_factor_coef Fsqd
_refine_ls_weighting_details 'calc w=1/[\s^2^(Fo^2^)+(0.0418P)^2^+0.5869P] where P=(Fo^2^+2Fc^2^)/3'
_refine_ls_weighting_scheme calc
_refine_ls_wR_factor_gt 0.0700
_refine_ls_wR_factor_ref 0.0791
_reflns_number_gt 1261
_reflns_number_total 1684
_reflns_threshold_expression >2sigma(I)
_cod_data_source_file c6cc00237d2.cif
_cod_data_source_block 40714ks_0ma
_cod_depositor_comments
;
The following automatic conversions were performed:

'_symmetry_cell_setting' value 'Orthorhombic' changed to
'orthorhombic' according to
/usr/data/users/saulius/crontab/automatic-downloads/rss-feeds/RSC/lib/dictionaries/cif_core.dic
dictionary named 'cif_core.dic' version 2.4.2 from 2011-04-26.

Automatic conversion script
Id: cif_fix_values 4268 2015-11-12 08:31:59Z antanas 

 Adding full bibliography for 7118802--7118804.cif.
;
_cod_original_cell_volume 1544.6(6)
_cod_original_sg_symbol_H-M 'P n n a '
_cod_database_code 7118803

loop_
_symmetry_equiv_pos_as_xyz
'x, y, z'
'-x+1/2, -y, z'
'-x+1/2, y+1/2, -z+1/2'
'x, -y+1/2, -z+1/2'
'-x, -y, -z'
'x-1/2, y, -z'
'x-1/2, -y-1/2, z-1/2'
'-x, y-1/2, z-1/2'

loop_
_atom_site_label
_atom_site_type_symbol
_atom_site_fract_x
_atom_site_fract_y
_atom_site_fract_z
_atom_site_U_iso_or_equiv
_atom_site_adp_type
_atom_site_occupancy
_atom_site_symmetry_multiplicity
_atom_site_calc_flag
_atom_site_refinement_flags
C1 C 0.2442(3) 0.07712(13) 0.50437(13) 0.0091(4) Uani 1 1 d .
C2 C 0.2394(3) 0.15034(14) 0.45383(13) 0.0107(4) Uani 1 1 d .
H2 H 0.2379 0.1458 0.3931 0.013 Uiso 1 1 calc R
C3 C 0.2369(3) 0.23091(13) 0.49367(15) 0.0109(4) Uani 1 1 d .
C4 C 0.2428(3) 0.23733(13) 0.58475(14) 0.0121(4) Uani 1 1 d .
H4 H 0.2431 0.2929 0.6115 0.014 Uiso 1 1 calc R
C5 C 0.2480(3) 0.16384(14) 0.63355(13) 0.0109(4) Uani 1 1 d .
H5 H 0.2538 0.1689 0.6942 0.013 Uiso 1 1 calc R
C6 C 0.2449(3) 0.07941(14) 0.59555(13) 0.0099(4) Uani 1 1 d .
C7 C 0.2500 0.0000 0.64175(18) 0.0094(6) Uani 1 2 d S
C8 C 0.2500 0.0000 0.73638(18) 0.0120(6) Uani 1 2 d S
C9 C 0.4153(3) -0.03653(16) 0.78158(14) 0.0171(5) Uani 1 1 d .
H9 H 0.5280 -0.0618 0.7513 0.020 Uiso 1 1 calc R
C10 C 0.4155(4) -0.03601(16) 0.87074(14) 0.0236(5) Uani 1 1 d .
H10 H 0.5291 -0.0603 0.9012 0.028 Uiso 1 1 calc R
C11 C 0.2500 0.0000 0.9154(2) 0.0238(8) Uani 1 2 d S
H11 H 0.2500 0.0000 0.9763 0.029 Uiso 1 2 calc SR
Br1 Br 0.23130(5) 0.2500 0.2500 0.02026(13) Uani 1 2 d S
O1 O 0.2500 0.0000 0.46142(12) 0.0099(4) Uani 1 2 d S
O2 O 0.2312(2) 0.30556(10) 0.44928(10) 0.0152(3) Uani 1 1 d .
H2A H 0.2258 0.2945 0.3966 0.023 Uiso 1 1 calc R

loop_
_atom_site_aniso_label
_atom_site_aniso_U_11
_atom_site_aniso_U_22
_atom_site_aniso_U_33
_atom_site_aniso_U_23
_atom_site_aniso_U_13
_atom_site_aniso_U_12
C1 0.0053(9) 0.0098(10) 0.0123(10) -0.0012(8) 0.0006(7) -0.0002(7)
C2 0.0080(9) 0.0150(11) 0.0091(9) 0.0009(8) 0.0003(8) -0.0015(8)
C3 0.0071(9) 0.0113(11) 0.0143(11) 0.0040(8) 0.0005(7) -0.0006(7)
C4 0.0122(10) 0.0113(11) 0.0128(11) -0.0018(8) 0.0012(7) 0.0006(8)
C5 0.0107(10) 0.0123(11) 0.0096(9) -0.0011(8) -0.0001(8) -0.0004(8)
C6 0.0081(9) 0.0111(11) 0.0106(9) -0.0001(8) 0.0001(8) -0.0001(7)
C7 0.0055(12) 0.0116(15) 0.0112(14) 0.000 0.000 -0.0003(10)
C8 0.0194(15) 0.0082(14) 0.0085(14) 0.000 0.000 -0.0034(10)
C9 0.0213(12) 0.0140(11) 0.0159(10) -0.0021(10) -0.0027(9) 0.0022(9)
C10 0.0396(14) 0.0137(12) 0.0174(11) 0.0020(10) -0.0107(11) 0.0005(11)
C11 0.049(2) 0.0137(17) 0.0090(15) 0.000 0.000 -0.0043(15)
Br1 0.02897(19) 0.0214(2) 0.01045(18) 0.00578(13) 0.000 0.000
O1 0.0126(10) 0.0114(11) 0.0056(9) 0.000 0.000 0.0004(8)
O2 0.0223(8) 0.0118(8) 0.0113(7) 0.0042(6) -0.0011(6) -0.0003(6)

loop_
_atom_type_symbol
_atom_type_description
_atom_type_scat_dispersion_real
_atom_type_scat_dispersion_imag
_atom_type_scat_source
C C 0.0033 0.0016 'International Tables Vol C Tables 4.2.6.8 and 6.1.1.4'
H H 0.0000 0.0000 'International Tables Vol C Tables 4.2.6.8 and 6.1.1.4'
O O 0.0106 0.0060 'International Tables Vol C Tables 4.2.6.8 and 6.1.1.4'
Br Br -0.2901 2.4595 'International Tables Vol C Tables 4.2.6.8 and 6.1.1.4'

loop_
_geom_angle_atom_site_label_1
_geom_angle_atom_site_label_2
_geom_angle_atom_site_label_3
_geom_angle
_geom_angle_site_symmetry_1
_geom_angle_site_symmetry_3
O1 C1 C2 115.51(17) . .
O1 C1 C6 120.88(18) . .
C2 C1 C6 123.61(19) . .
C1 C2 C3 118.32(18) . .
C1 C2 H2 120.8 . .
C3 C2 H2 120.8 . .
O2 C3 C2 122.2(2) . .
O2 C3 C4 117.18(19) . .
C2 C3 C4 120.60(19) . .
C5 C4 C3 120.0(2) . .
C5 C4 H4 120.0 . .
C3 C4 H4 120.0 . .
C4 C5 C6 121.41(19) . .
C4 C5 H5 119.3 . .
C6 C5 H5 119.3 . .
C7 C6 C1 119.2(2) . .
C7 C6 C5 124.83(19) . .
C1 C6 C5 115.97(18) . .
C6 C7 C6 118.9(3) . 2
C6 C7 C8 120.57(13) . .
C6 C7 C8 120.57(13) 2 .
C9 C8 C9 119.4(3) . 2
C9 C8 C7 120.31(14) . .
C9 C8 C7 120.31(14) 2 .
C10 C9 C8 120.2(2) . .
C10 C9 H9 119.9 . .
C8 C9 H9 119.9 . .
C9 C10 C11 120.2(2) . .
C9 C10 H10 119.9 . .
C11 C10 H10 119.9 . .
C10 C11 C10 119.9(3) 2 .
C10 C11 H11 120.1 2 .
C10 C11 H11 120.1 . .
C1 O1 C1 121.0(2) . 2
C3 O2 H2A 109.5 . .

loop_
_geom_bond_atom_site_label_1
_geom_bond_atom_site_label_2
_geom_bond_distance
_geom_bond_site_symmetry_2
C1 O1 1.361(2) .
C1 C2 1.373(3) .
C1 C6 1.422(3) .
C2 C3 1.384(3) .
C2 H2 0.9500 .
C3 O2 1.339(2) .
C3 C4 1.424(3) .
C4 C5 1.361(3) .
C4 H4 0.9500 .
C5 C6 1.425(3) .
C5 H5 0.9500 .
C6 C7 1.416(2) .
C7 C6 1.416(3) 2
C7 C8 1.475(4) .
C8 C9 1.396(3) .
C8 C9 1.396(3) 2
C9 C10 1.390(3) .
C9 H9 0.9500 .
C10 C11 1.390(3) .
C10 H10 0.9500 .
C11 C10 1.390(3) 2
C11 H11 0.9500 .
O1 C1 1.361(2) 2
O2 H2A 0.8400 .

loop_
_geom_torsion_atom_site_label_1
_geom_torsion_atom_site_label_2
_geom_torsion_atom_site_label_3
_geom_torsion_atom_site_label_4
_geom_torsion
_geom_torsion_site_symmetry_1
_geom_torsion_site_symmetry_4
O1 C1 C2 C3 -178.93(14) . .
C6 C1 C2 C3 0.6(3) . .
C1 C2 C3 O2 -179.65(17) . .
C1 C2 C3 C4 1.1(3) . .
O2 C3 C4 C5 179.74(16) . .
C2 C3 C4 C5 -0.9(3) . .
C3 C4 C5 C6 -0.8(3) . .
O1 C1 C6 C7 -0.5(3) . .
C2 C1 C6 C7 180.00(15) . .
O1 C1 C6 C5 177.25(14) . .
C2 C1 C6 C5 -2.2(3) . .
C4 C5 C6 C7 179.96(15) . .
C4 C5 C6 C1 2.3(3) . .
C1 C6 C7 C6 0.25(12) . 2
C5 C6 C7 C6 -177.3(2) . 2
C1 C6 C7 C8 -179.75(12) . .
C5 C6 C7 C8 2.7(2) . .
C6 C7 C8 C9 -119.27(14) . .
C6 C7 C8 C9 60.73(14) 2 .
C6 C7 C8 C9 60.73(14) . 2
C6 C7 C8 C9 -119.27(14) 2 2
C9 C8 C9 C10 -0.37(18) 2 .
C7 C8 C9 C10 179.63(18) . .
C8 C9 C10 C11 0.7(4) . .
C9 C10 C11 C10 -0.37(18) . 2
C2 C1 O1 C1 179.78(18) . 2
C6 C1 O1 C1 0.26(13) . 2
